data_7042960
loop_
_publ_author_name
'Ma, Qing'
'Chen, Ya'
'Liao, Longyu'
'Lu, Huanchang'
'Fan, Guijuan'
'Huang, Jinglun'

_publ_section_title
;
 Energetic \p-conjugated vinyl bridged triazoles: a thermally stable and
 insensitive heterocyclic cation
;
_journal_name_full 'Dalton Trans.'
_journal_paper_doi 10.1039/C7DT01261F
_journal_year 2017
_chemical_formula_moiety 'C6 H12 N10, 2(C3 H N4 O4), 1.5(H4 O2)'
_chemical_formula_sum 'C12 H20 N18 O11'
_chemical_formula_weight 592.46
_space_group_crystal_system triclinic
_space_group_IT_number 2
_space_group_name_Hall '-P 1'
_space_group_name_H-M_alt 'P -1'
_symmetry_space_group_name_Hall '-P 1'
_symmetry_space_group_name_H-M 'P -1'
_atom_sites_solution_hydrogens difmap
_atom_sites_solution_primary dual
_audit_creation_date 2016-11-02
_audit_creation_method
;
Olex2 1.2
(compiled 2016.09.09 svn.r3337 for OlexSys, GUI svn.r5227)
;
_audit_update_record
;
2016-12-28 deposited with the CCDC.
2017-05-15 downloaded from the CCDC.
;
_cell_angle_alpha 117.773(2)
_cell_angle_beta 100.209(3)
_cell_angle_gamma 97.012(3)
_cell_formula_units_Z 1
_cell_length_a 6.413(2)
_cell_length_b 10.1729(13)
_cell_length_c 10.5386(13)
_cell_measurement_reflns_used 3123
_cell_measurement_temperature 130
_cell_measurement_theta_max 30.67
_cell_measurement_theta_min 2.27
_cell_volume 581.9(2)
_computing_cell_refinement 'SAINT v7.68A (Bruker, 2009)'
_computing_data_reduction 'SAINT v7.68A (Bruker, 2009)'
_computing_molecular_graphics 'Olex2 (Dolomanov et al., 2009)'
_computing_publication_material 'Olex2 (Dolomanov et al., 2009)'
_computing_structure_refinement 'ShelXL (Sheldrick, 2015)'
_computing_structure_solution 'ShelXT (Sheldrick, 2015)'
_diffrn_ambient_temperature 130
_diffrn_measured_fraction_theta_full 0.999
_diffrn_measured_fraction_theta_max 0.987
_diffrn_measurement_device_type 'Bruker APEX-II CCD'
_diffrn_measurement_method '\f and \w scans'
_diffrn_radiation_monochromator graphite
_diffrn_radiation_type MoK\a
_diffrn_radiation_wavelength 0.71073
_diffrn_reflns_av_R_equivalents 0.0147
_diffrn_reflns_av_unetI/netI 0.0266
_diffrn_reflns_Laue_measured_fraction_full 0.999
_diffrn_reflns_Laue_measured_fraction_max 0.987
_diffrn_reflns_limit_h_max 9
_diffrn_reflns_limit_h_min -9
_diffrn_reflns_limit_k_max 10
_diffrn_reflns_limit_k_min -14
_diffrn_reflns_limit_l_max 15
_diffrn_reflns_limit_l_min -14
_diffrn_reflns_number 5970
_diffrn_reflns_point_group_measured_fraction_full 0.999
_diffrn_reflns_point_group_measured_fraction_max 0.987
_diffrn_reflns_theta_full 26.000
_diffrn_reflns_theta_max 30.668
_diffrn_reflns_theta_min 2.266
_diffrn_standards_number 0
_exptl_absorpt_coefficient_mu 0.148
_exptl_absorpt_correction_T_max 0.7461
_exptl_absorpt_correction_T_min 0.6086
_exptl_absorpt_correction_type multi-scan
_exptl_absorpt_process_details
;
SADABS-2008/1 (Bruker,2008) was used for absorption correction.
wR2(int) was 0.0558 before and 0.0279 after correction.
The Ratio of minimum to maximum transmission is 0.8157.
The \l/2 correction factor is 0.0015.
;
_exptl_crystal_colour colourless
_exptl_crystal_density_diffrn 1.691
_exptl_crystal_description block
_exptl_crystal_F_000 306
_exptl_crystal_size_max 0.25
_exptl_crystal_size_mid 0.2
_exptl_crystal_size_min 0.15
_refine_diff_density_max 0.437
_refine_diff_density_min -0.310
_refine_diff_density_rms 0.063
_refine_ls_extinction_method none
_refine_ls_goodness_of_fit_ref 1.053
_refine_ls_hydrogen_treatment mixed
_refine_ls_matrix_type full
_refine_ls_number_parameters 237
_refine_ls_number_reflns 3566
_refine_ls_number_restraints 2
_refine_ls_restrained_S_all 1.053
_refine_ls_R_factor_all 0.0462
_refine_ls_R_factor_gt 0.0388
_refine_ls_shift/su_max 0.002
_refine_ls_shift/su_mean 0.000
_refine_ls_structure_factor_coef Fsqd
_refine_ls_weighting_details 'w=1/[\s^2^(Fo^2^)+(0.0615P)^2^+0.1001P] where P=(Fo^2^+2Fc^2^)/3'
_refine_ls_weighting_scheme calc
_refine_ls_wR_factor_gt 0.1012
_refine_ls_wR_factor_ref 0.1069
_reflns_Friedel_coverage 0.000
_reflns_number_gt 3017
_reflns_number_total 3566
_reflns_threshold_expression 'I > 2\s(I)'
_cod_data_source_file c7dt01261f2.cif
_cod_data_source_block dm16714
_cod_database_code 7042960
_shelx_space_group_comment
;
The symmetry employed for this shelxl refinement is uniquely defined
by the following loop, which should always be used as a source of
symmetry information in preference to the above space-group names.
They are only intended as comments.
;
_shelx_estimated_absorpt_t_max 0.978
_shelx_estimated_absorpt_t_min 0.964
_olex2_refinement_description
;
1. Fixed Uiso
 At 1.5 times of:
  All O(H) groups
2. Restrained distances
 O5-H5BB
 0.85 with sigma of 0.02
 O6-H6A
 0.85 with sigma of 0.02
3. Others
 Fixed Sof: O6(0.5) H5BB(0.5) H6A(0.5) H6B(0.5) H5C(0.5)
4.a Free rotating group:
 O5(H5AA)
;
_shelx_shelxl_version_number 2016/6
_olex2_submission_special_instructions 'No special instructions were received'

loop_
_space_group_symop_operation_xyz
'x, y, z'
'-x, -y, -z'

loop_
_atom_site_label
_atom_site_type_symbol
_atom_site_fract_x
_atom_site_fract_y
_atom_site_fract_z
_atom_site_U_iso_or_equiv
_atom_site_adp_type
_atom_site_occupancy
_atom_site_site_symmetry_order
_atom_site_calc_flag
_atom_site_refinement_flags_posn
_atom_site_refinement_flags_occupancy
_atom_site_disorder_assembly
_atom_site_disorder_group
N1 N 0.67271(15) 0.27508(11) 0.58408(10) 0.01963(19) Uani 1 1 d . . . .
H1 H 0.552(3) 0.267(2) 0.526(2) 0.039(5) Uiso 1 1 d . . . .
N2 N 0.71556(15) 0.37488(11) 0.73557(9) 0.01868(19) Uani 1 1 d . . . .
N3 N 1.00653(14) 0.29048(10) 0.67602(9) 0.01467(17) Uani 1 1 d . . . .
N4 N 1.21351(15) 0.25913(12) 0.68232(10) 0.02056(19) Uani 1 1 d . . . .
H4A H 1.233(3) 0.229(2) 0.7512(19) 0.037(5) Uiso 1 1 d . . . .
H4B H 1.308(3) 0.345(2) 0.711(2) 0.042(5) Uiso 1 1 d . . . .
N5 N 0.86865(17) 0.12782(12) 0.41473(10) 0.0227(2) Uani 1 1 d . . . .
H5A H 0.757(3) 0.080(2) 0.3381(19) 0.037(5) Uiso 1 1 d . . . .
H5B H 0.995(3) 0.106(2) 0.4100(19) 0.034(4) Uiso 1 1 d . . . .
C1 C 0.84694(16) 0.22349(12) 0.54721(11) 0.01623(19) Uani 1 1 d . . . .
C2 C 0.91900(16) 0.38122(11) 0.78940(10) 0.01410(18) Uani 1 1 d . . . .
C3 C 1.04606(16) 0.46959(11) 0.94361(10) 0.01473(19) Uani 1 1 d . . . .
H3 H 1.206(3) 0.4853(17) 0.9650(16) 0.024(4) Uiso 1 1 d . . . .
O1 O 0.54887(14) 0.35547(11) 0.20256(10) 0.0301(2) Uani 1 1 d . . . .
O2 O 0.49899(14) 0.31187(11) -0.02460(11) 0.0307(2) Uani 1 1 d . . . .
O3 O -0.29007(14) -0.00648(10) -0.32633(9) 0.02569(19) Uani 1 1 d . . . .
O4 O -0.46719(13) -0.01220(11) -0.16975(10) 0.02663(19) Uani 1 1 d . . . .
N6 N 0.11739(15) 0.23430(11) 0.14811(10) 0.02033(19) Uani 1 1 d . . . .
N7 N 0.08488(14) 0.15465(10) -0.09983(10) 0.01684(18) Uani 1 1 d . . . .
N8 N 0.43395(15) 0.30230(11) 0.07494(11) 0.0213(2) Uani 1 1 d . . . .
N9 N -0.29847(15) 0.02633(10) -0.19882(10) 0.01811(18) Uani 1 1 d . . . .
C4 C 0.20896(17) 0.22649(12) 0.03962(11) 0.0176(2) Uani 1 1 d . . . .
C5 C -0.10871(16) 0.11193(12) -0.07786(11) 0.01605(19) Uani 1 1 d . . . .
C6 C -0.09227(18) 0.15959(13) 0.07181(12) 0.0192(2) Uani 1 1 d . . . .
H6 H -0.200(3) 0.1464(18) 0.1177(17) 0.026(4) Uiso 1 1 d . . . .
O5 O 0.34214(15) 0.36776(11) 0.45445(10) 0.0272(2) Uani 1 1 d D . . .
H5AA H 0.290924 0.323700 0.358381 0.041 Uiso 1 1 d G . . .
O6 O 0.0394(4) 0.5210(3) 0.5599(3) 0.0373(4) Uani 0.5 1 d D P A 2
H5BB H 0.242(4) 0.415(3) 0.484(3) 0.020(7) Uiso 0.5 1 d D P B 1
H6A H -0.088(3) 0.530(3) 0.527(3) 0.019(7) Uiso 0.5 1 d D P C 2
H6B H 0.099(8) 0.600(5) 0.653(5) 0.065(13) Uiso 0.5 1 d . P D 2
H5C H 0.446(8) 0.457(5) 0.494(5) 0.060(13) Uiso 0.5 1 d . P E 2

loop_
_atom_site_aniso_label
_atom_site_aniso_U_11
_atom_site_aniso_U_22
_atom_site_aniso_U_33
_atom_site_aniso_U_23
_atom_site_aniso_U_13
_atom_site_aniso_U_12
N1 0.0140(4) 0.0269(5) 0.0124(4) 0.0063(3) 0.0006(3) 0.0051(3)
N2 0.0156(4) 0.0233(4) 0.0129(4) 0.0059(3) 0.0022(3) 0.0060(3)
N3 0.0120(4) 0.0177(4) 0.0118(3) 0.0056(3) 0.0021(3) 0.0041(3)
N4 0.0136(4) 0.0291(5) 0.0182(4) 0.0101(4) 0.0044(3) 0.0096(4)
N5 0.0192(4) 0.0279(5) 0.0125(4) 0.0042(3) 0.0025(3) 0.0050(4)
C1 0.0148(4) 0.0182(4) 0.0135(4) 0.0072(3) 0.0021(3) 0.0021(3)
C2 0.0136(4) 0.0148(4) 0.0123(4) 0.0056(3) 0.0033(3) 0.0032(3)
C3 0.0136(4) 0.0148(4) 0.0129(4) 0.0055(3) 0.0018(3) 0.0024(3)
O1 0.0196(4) 0.0319(5) 0.0260(4) 0.0092(4) -0.0053(3) 0.0023(3)
O2 0.0193(4) 0.0396(5) 0.0380(5) 0.0262(4) 0.0036(3) -0.0001(4)
O3 0.0248(4) 0.0304(4) 0.0158(4) 0.0091(3) 0.0009(3) 0.0027(3)
O4 0.0144(4) 0.0347(5) 0.0277(4) 0.0160(4) 0.0019(3) -0.0011(3)
N6 0.0192(4) 0.0212(4) 0.0174(4) 0.0086(3) 0.0009(3) 0.0044(3)
N7 0.0140(4) 0.0171(4) 0.0189(4) 0.0094(3) 0.0023(3) 0.0030(3)
N8 0.0156(4) 0.0196(4) 0.0253(4) 0.0109(4) -0.0004(3) 0.0028(3)
N9 0.0151(4) 0.0181(4) 0.0179(4) 0.0079(3) 0.0010(3) 0.0029(3)
C4 0.0137(4) 0.0169(4) 0.0201(5) 0.0092(4) 0.0006(4) 0.0025(3)
C5 0.0131(4) 0.0171(4) 0.0159(4) 0.0077(4) 0.0011(3) 0.0028(3)
C6 0.0177(5) 0.0222(5) 0.0179(4) 0.0102(4) 0.0043(4) 0.0051(4)
O5 0.0258(4) 0.0292(5) 0.0223(4) 0.0121(4) -0.0012(3) 0.0060(4)
O6 0.0347(11) 0.0348(11) 0.0351(10) 0.0107(9) 0.0085(8) 0.0134(8)

loop_
_atom_type_symbol
_atom_type_description
_atom_type_scat_dispersion_real
_atom_type_scat_dispersion_imag
_atom_type_scat_source
C C 0.0033 0.0016 'International Tables Vol C Tables 4.2.6.8 and 6.1.1.4'
H H 0.0000 0.0000 'International Tables Vol C Tables 4.2.6.8 and 6.1.1.4'
N N 0.0061 0.0033 'International Tables Vol C Tables 4.2.6.8 and 6.1.1.4'
O O 0.0106 0.0060 'International Tables Vol C Tables 4.2.6.8 and 6.1.1.4'

loop_
_geom_angle_atom_site_label_1
_geom_angle_atom_site_label_2
_geom_angle_atom_site_label_3
_geom_angle
_geom_angle_site_symmetry_1
N2 N1 H1 118.5(12) .
C1 N1 H1 128.6(12) .
C1 N1 N2 111.89(9) .
C2 N2 N1 104.46(9) .
C1 N3 N4 122.23(8) .
C1 N3 C2 107.42(9) .
C2 N3 N4 130.25(8) .
N3 N4 H4A 104.3(11) .
N3 N4 H4B 107.3(13) .
H4A N4 H4B 111.9(16) .
H5A N5 H5B 121.1(16) .
C1 N5 H5A 120.8(12) .
C1 N5 H5B 117.6(11) .
N1 C1 N3 105.68(9) .
N5 C1 N1 129.30(10) .
N5 C1 N3 125.01(10) .
N2 C2 N3 110.53(9) .
N2 C2 C3 127.28(9) .
N3 C2 C3 122.19(9) .
C2 C3 H3 118.1(9) .
C3 C3 C2 122.40(12) 2_767
C3 C3 H3 119.5(9) 2_767
C4 N6 C6 102.39(9) .
C4 N7 C5 99.64(9) .
O1 N8 O2 123.80(10) .
O1 N8 C4 118.42(10) .
O2 N8 C4 117.78(9) .
O3 N9 O4 123.06(9) .
O3 N9 C5 119.74(9) .
O4 N9 C5 117.20(9) .
N6 C4 N8 120.77(9) .
N7 C4 N6 118.74(9) .
N7 C4 N8 120.39(9) .
N7 C5 N9 121.26(9) .
N7 C5 C6 112.05(9) .
C6 C5 N9 126.68(10) .
N6 C6 C5 107.19(10) .
N6 C6 H6 123.0(9) .
C5 C6 H6 129.8(9) .
H5AA O5 H5BB 100.9 .
H5AA O5 H5C 113.0 .
O6 O6 H6A 55(2) 2_566
O6 O6 H6B 149(3) 2_566
H6A O6 H6B 109(4) .

loop_
_geom_bond_atom_site_label_1
_geom_bond_atom_site_label_2
_geom_bond_distance
_geom_bond_site_symmetry_2
N1 H1 0.866(19) .
N1 N2 1.3860(12) .
N1 C1 1.3349(14) .
N2 C2 1.3081(14) .
N3 N4 1.4000(13) .
N3 C1 1.3527(12) .
N3 C2 1.3897(13) .
N4 H4A 0.903(18) .
N4 H4B 0.89(2) .
N5 H5A 0.863(18) .
N5 H5B 0.870(19) .
N5 C1 1.3234(13) .
C2 C3 1.4504(13) .
C3 C3 1.3406(19) 2_767
C3 H3 0.989(16) .
O1 N8 1.2321(12) .
O2 N8 1.2345(14) .
O3 N9 1.2378(12) .
O4 N9 1.2426(13) .
N6 C4 1.3503(14) .
N6 C6 1.3527(14) .
N7 C4 1.3303(13) .
N7 C5 1.3594(14) .
N8 C4 1.4442(14) .
N9 C5 1.4217(13) .
C5 C6 1.3963(14) .
C6 H6 0.939(16) .
O5 H5AA 0.8701 .
O5 H5BB 0.865(18) .
O5 H5C 0.92(4) .
O6 O6 1.118(5) 2_566
O6 H6A 0.865(18) .
O6 H6B 0.90(5) .

loop_
_geom_hbond_atom_site_label_D
_geom_hbond_atom_site_label_H
_geom_hbond_atom_site_label_A
_geom_hbond_distance_DH
_geom_hbond_distance_HA
_geom_hbond_distance_DA
_geom_hbond_angle_DHA
_geom_hbond_site_symmetry_A
N1 H1 O5 0.866(19) 2.033(19) 2.8127(14) 149.5(17) .
O5 H5AA N6 0.87 1.99 2.8516(13) 168.2 .
O6 H6A O5 0.865(18) 2.03(2) 2.828(3) 154(3) 2_566
O5 H5C O5 0.92(4) 1.88(4) 2.799(2) 172(4) 2_666

loop_
_geom_torsion_atom_site_label_1
_geom_torsion_atom_site_label_2
_geom_torsion_atom_site_label_3
_geom_torsion_atom_site_label_4
_geom_torsion
_geom_torsion_site_symmetry_4
N1 N2 C2 N3 1.02(12) .
N1 N2 C2 C3 -179.85(10) .
N2 N1 C1 N3 -0.15(12) .
N2 N1 C1 N5 -179.81(11) .
N2 C2 C3 C3 15.7(2) 2_767
N3 C2 C3 C3 -165.32(12) 2_767
N4 N3 C1 N1 177.58(10) .
N4 N3 C1 N5 -2.73(16) .
N4 N3 C2 N2 -177.64(10) .
N4 N3 C2 C3 3.18(16) .
C1 N1 N2 C2 -0.55(12) .
C1 N3 C2 N2 -1.16(12) .
C1 N3 C2 C3 179.66(9) .
C2 N3 C1 N1 0.75(11) .
C2 N3 C1 N5 -179.56(10) .
O1 N8 C4 N6 10.22(16) .
O1 N8 C4 N7 -173.48(10) .
O2 N8 C4 N6 -168.76(10) .
O2 N8 C4 N7 7.54(16) .
O3 N9 C5 N7 -2.16(15) .
O3 N9 C5 C6 179.06(10) .
O4 N9 C5 N7 177.82(10) .
O4 N9 C5 C6 -0.96(16) .
N7 C5 C6 N6 -0.28(13) .
N9 C5 C6 N6 178.59(10) .
C4 N6 C6 C5 0.35(12) .
C4 N7 C5 N9 -178.87(10) .
C4 N7 C5 C6 0.07(12) .
C5 N7 C4 N6 0.19(12) .
C5 N7 C4 N8 -176.19(9) .
C6 N6 C4 N7 -0.36(13) .
C6 N6 C4 N8 176.00(10) .
